data_4310001
loop_
_publ_author_name
'Thomas B. Parsons'
'Nilay Hazari'
'Andrew R. Cowley'
'Jennifer C. Green'
'Philip Mountford'

_publ_section_title
;
Synthesis, Structures, and DFT Bonding Analysis of New Titanium
Hydrazido(2-) Complexes
;
_journal_name_full 'Inorganic Chemistry'
_journal_page_first 8442
_journal_page_last 8458
_journal_paper_doi 10.1021/ic051271j
_journal_volume 44
_journal_year 2005
_chemical_compound_source
;
synthesis as described
;
_chemical_formula_moiety ' C16 H41 Cl4 N7 Ti2, C6 H6 '
_chemical_formula_sum 'C22 H47 Cl4 N7 Ti2'
_chemical_formula_weight 647.27
_chemical_name_systematic
; 
Ti2((NN(CH2)5)2Cl4(NHMe2)3
;
_space_group_IT_number 14
_symmetry_cell_setting monoclinic
_symmetry_space_group_name_Hall '-P 2ybc'
_symmetry_space_group_name_H-M 'P 1 21/c 1'
_atom_sites_solution_hydrogens geom
_atom_sites_solution_primary direct
_cell_angle_alpha 90
_cell_angle_beta 103.6204(7)
_cell_angle_gamma 90
_cell_formula_units_Z 4
_cell_length_a 10.5306(2)
_cell_length_b 17.0858(3)
_cell_length_c 17.9110(3)
_cell_measurement_reflns_used 22067
_cell_measurement_temperature 150
_cell_measurement_theta_max 28
_cell_measurement_theta_min 5
_cell_volume 3131.98(10)
_computing_cell_refinement
; 
KappaCCD software 'DENZO' (Otwinowski & Minor, 1996) 
;
_computing_data_collection
; 
KappaCCD software 'Collect' (Nonius, 2000) 
;
_computing_data_reduction
; 
KappaCCD software 'DENZO' (Otwinowski & Minor, 1996) 
;
_computing_publication_material
; 
CRYSTALS (Watkin et al, 2001) 
;
_computing_structure_refinement
; 
CRYSTALS (Watkin et al, 2001) 
;
_computing_structure_solution 'SIR92 (Giacovazzo et al, 1992)'
_diffrn_ambient_temperature 150
_diffrn_measured_fraction_theta_full 0.993
_diffrn_measured_fraction_theta_max 0.993
_diffrn_measurement_device_type
; 
Nonius KappaCCD 
;
_diffrn_measurement_method \w
_diffrn_radiation_monochromator graphite
_diffrn_radiation_type 'Mo K\a'
_diffrn_radiation_wavelength 0.71073
_diffrn_reflns_av_R_equivalents 0.049
_diffrn_reflns_limit_h_max 13
_diffrn_reflns_limit_h_min -13
_diffrn_reflns_limit_k_max 22
_diffrn_reflns_limit_k_min -18
_diffrn_reflns_limit_l_max 23
_diffrn_reflns_limit_l_min -23
_diffrn_reflns_number 22067
_diffrn_reflns_theta_full 27.494
_diffrn_reflns_theta_max 27.494
_diffrn_reflns_theta_min 5.172
_diffrn_standards_decay_% 0.00
_diffrn_standards_interval_count 0
_diffrn_standards_interval_time 0
_diffrn_standards_number 0
_exptl_absorpt_coefficient_mu 0.875
_exptl_absorpt_correction_T_max 0.97
_exptl_absorpt_correction_T_min 0.93
_exptl_absorpt_correction_type multi-scan
_exptl_absorpt_process_details
; 
 Denzo/Scalepack (Otwinowski & Minor, 1996) 
;
_exptl_crystal_colour ' orange '
_exptl_crystal_density_diffrn 1.373
_exptl_crystal_description ' prism '
_exptl_crystal_F_000 1360
_exptl_crystal_size_max 0.22
_exptl_crystal_size_mid 0.08
_exptl_crystal_size_min 0.04
_exptl_crystal_thermal_history
; 
The material was crystallised at ambient temperature. A suitable crystal 
was cooled rapidly to 150K for single-crystal X-ray diffraction analysis. 
;
_refine_diff_density_max 0.37
_refine_diff_density_min -0.33
_refine_ls_extinction_method None
_refine_ls_goodness_of_fit_ref 1.0822
_refine_ls_hydrogen_treatment noref
_refine_ls_matrix_type full
_refine_ls_number_parameters 328
_refine_ls_number_reflns 4488
_refine_ls_number_restraints 0
_refine_ls_R_factor_all 0.0700
_refine_ls_R_factor_gt 0.0329
_refine_ls_shift/su_max 0.015941
_refine_ls_structure_factor_coef F
_refine_ls_weighting_details
;
 Method, part 1, Chebychev polynomial, (Watkin, 1994, Prince, 1982) 
 [weight] = 1.0/[A~0~*T~0~(x)+A~1~*T~1~(x) ... +A~n-1~]*T~n-1~(x)] 
 where A~i~ are the Chebychev coefficients listed below and x= Fcalc/Fmax 
 Method = Robust Weighting (Prince, 1982) 
 W = [weight] * [1-(deltaF/6*sigmaF)^2^]^2^ 
 A~i~ are: 
 0.618 0.162 0.395 
;
_refine_ls_weighting_scheme calc
_refine_ls_wR_factor_all 0.0577
_refine_ls_wR_factor_gt 0.0369
_refine_ls_wR_factor_ref 0.0369
_reflns_limit_h_max 13
_reflns_limit_h_min -13
_reflns_limit_k_max 22
_reflns_limit_k_min 0
_reflns_limit_l_max 23
_reflns_limit_l_min 0
_reflns_number_gt 4488
_reflns_number_total 7089
_reflns_threshold_expression I>3.00u(I)
_cod_data_source_file ic051271jsi20050728_105607_2.cif
_cod_data_source_block COMPOUND_3
_cod_depositor_comments
;
The following automatic conversions were performed:
'_symmetry_cell_setting' value 'Monoclinic' changed to 'monoclinic'
according to '/home/saulius/struct/CIF-dictionaries/cif_core.dic'
dictionary named 'cif_core.dic' version 2.4.1 from 2010-06-29.

Automatic conversion script
Id: cif_fix_enum 1527 2010-12-29 10:47:43Z saulius 
;
_cod_original_sg_symbol_H-M 'P 1 21/c 1 '
_cod_original_formula_sum ' C22 H47 Cl4 N7 Ti2 '
_cod_database_code 4310001

loop_
_symmetry_equiv_pos_as_xyz
x,y,z
-x,-y,-z
-x,y+1/2,-z+1/2
x,-y+1/2,z+1/2

loop_
_atom_site_label
_atom_site_type_symbol
_atom_site_fract_x
_atom_site_fract_y
_atom_site_fract_z
_atom_site_U_iso_or_equiv
_atom_site_occupancy
_atom_site_adp_type
Ti1 Ti 0.47837(4) 0.52288(2) 0.22528(2) 0.0200 1.0000 Uani
Ti2 Ti 0.39382(4) 0.39498(2) 0.29750(2) 0.0213 1.0000 Uani
Cl1 Cl 0.38047(7) 0.62497(4) 0.12972(4) 0.0332 1.0000 Uani
Cl2 Cl 0.69248(6) 0.58453(4) 0.22350(4) 0.0309 1.0000 Uani
Cl3 Cl 0.34906(7) 0.45002(4) 0.40906(4) 0.0315 1.0000 Uani
Cl4 Cl 0.40222(6) 0.29955(3) 0.20057(3) 0.0264 1.0000 Uani
N1 N 0.55707(19) 0.44788(11) 0.29627(11) 0.0213 1.0000 Uani
N2 N 0.6061(2) 0.38817(12) 0.34851(12) 0.0255 1.0000 Uani
C1 C 0.6970(3) 0.33388(15) 0.32110(17) 0.0327 1.0000 Uani
C2 C 0.8279(3) 0.37240(18) 0.32243(19) 0.0401 1.0000 Uani
C3 C 0.8931(3) 0.40260(19) 0.4020(2) 0.0439 1.0000 Uani
C4 C 0.7994(3) 0.45673(18) 0.42980(17) 0.0406 1.0000 Uani
C5 C 0.6691(3) 0.41677(17) 0.42760(15) 0.0343 1.0000 Uani
N3 N 0.31820(19) 0.47872(11) 0.22536(11) 0.0218 1.0000 Uani
N4 N 0.2022(2) 0.44039(12) 0.22821(12) 0.0269 1.0000 Uani
C6 C 0.1091(3) 0.48829(18) 0.26102(17) 0.0356 1.0000 Uani
C7 C 0.0403(3) 0.55136(18) 0.20637(19) 0.0399 1.0000 Uani
C8 C -0.0288(3) 0.51729(19) 0.12917(19) 0.0425 1.0000 Uani
C9 C 0.0684(3) 0.47064(17) 0.09682(16) 0.0362 1.0000 Uani
C10 C 0.1331(3) 0.40719(15) 0.15261(16) 0.0315 1.0000 Uani
C11 C 0.5624(3) 0.61782(16) 0.38243(16) 0.0353 1.0000 Uani
N5 N 0.4733(2) 0.62159(12) 0.30515(12) 0.0249 1.0000 Uani
C12 C 0.3441(3) 0.64996(16) 0.31222(18) 0.0367 1.0000 Uani
C13 C 0.6232(3) 0.41404(17) 0.12155(18) 0.0400 1.0000 Uani
N6 N 0.5132(2) 0.46940(13) 0.11631(13) 0.0302 1.0000 Uani
C14 C 0.3993(3) 0.44429(18) 0.05619(16) 0.0390 1.0000 Uani
C15 C 0.3912(4) 0.26170(18) 0.42955(18) 0.0449 1.0000 Uani
N7 N 0.3327(3) 0.28086(14) 0.34882(14) 0.0331 1.0000 Uani
C16 C 0.1888(3) 0.27325(19) 0.3326(2) 0.0461 1.0000 Uani
C17 C 0.0609(4) 0.7075(2) 0.3830(2) 0.0583 1.0000 Uani
C18 C 0.1420(3) 0.7574(2) 0.4333(3) 0.0619 1.0000 Uani
C19 C 0.0977(4) 0.79287(19) 0.4909(2) 0.0553 1.0000 Uani
C20 C -0.0282(4) 0.77928(19) 0.49817(19) 0.0478 1.0000 Uani
C21 C -0.1080(3) 0.72892(19) 0.44775(19) 0.0426 1.0000 Uani
C22 C -0.0637(3) 0.6937(2) 0.3903(2) 0.0472 1.0000 Uani
H1 H 0.504(3) 0.660(2) 0.2802(18) 0.036(8) 1.0000 Uiso
H2 H 0.543(4) 0.515(3) 0.099(2) 0.064(11) 1.0000 Uiso
H3 H 0.358(3) 0.248(2) 0.324(2) 0.042(10) 1.0000 Uiso
H11 H 0.7123 0.2867 0.3551 0.0390 1.0000 Uiso
H12 H 0.6557 0.3175 0.2673 0.0390 1.0000 Uiso
H21 H 0.8133 0.4173 0.2855 0.0477 1.0000 Uiso
H22 H 0.8866 0.3331 0.3064 0.0477 1.0000 Uiso
H31 H 0.9742 0.4320 0.3997 0.0503 1.0000 Uiso
H32 H 0.9163 0.3575 0.4382 0.0503 1.0000 Uiso
H41 H 0.8398 0.4729 0.4838 0.0461 1.0000 Uiso
H42 H 0.7834 0.5041 0.3961 0.0461 1.0000 Uiso
H51 H 0.6093 0.4550 0.4442 0.0394 1.0000 Uiso
H52 H 0.6843 0.3712 0.4637 0.0394 1.0000 Uiso
H61 H 0.1589 0.5140 0.3092 0.0432 1.0000 Uiso
H62 H 0.0415 0.4526 0.2733 0.0432 1.0000 Uiso
H71 H -0.0256 0.5779 0.2298 0.0471 1.0000 Uiso
H72 H 0.1064 0.5905 0.1983 0.0471 1.0000 Uiso
H81 H -0.0655 0.5607 0.0930 0.0487 1.0000 Uiso
H82 H -0.1013 0.4822 0.1359 0.0487 1.0000 Uiso
H91 H 0.1373 0.5068 0.0869 0.0414 1.0000 Uiso
H92 H 0.0217 0.4456 0.0475 0.0414 1.0000 Uiso
H101 H 0.1976 0.3785 0.1298 0.0359 1.0000 Uiso
H102 H 0.0644 0.3699 0.1609 0.0359 1.0000 Uiso
H111 H 0.6500 0.5986 0.3780 0.0410 1.0000 Uiso
H112 H 0.5716 0.6712 0.4061 0.0410 1.0000 Uiso
H113 H 0.5258 0.5811 0.4155 0.0410 1.0000 Uiso
H121 H 0.2835 0.6526 0.2601 0.0457 1.0000 Uiso
H122 H 0.3537 0.7033 0.3360 0.0457 1.0000 Uiso
H123 H 0.3079 0.6132 0.3454 0.0457 1.0000 Uiso
H131 H 0.6995 0.4319 0.1625 0.0513 1.0000 Uiso
H132 H 0.6484 0.4122 0.0711 0.0513 1.0000 Uiso
H133 H 0.5958 0.3607 0.1345 0.0513 1.0000 Uiso
H141 H 0.3261 0.4822 0.0534 0.0462 1.0000 Uiso
H142 H 0.4237 0.4426 0.0055 0.0462 1.0000 Uiso
H143 H 0.3711 0.3911 0.0689 0.0462 1.0000 Uiso
H151 H 0.4883 0.2671 0.4398 0.0551 1.0000 Uiso
H152 H 0.3568 0.2983 0.4636 0.0551 1.0000 Uiso
H153 H 0.3683 0.2067 0.4402 0.0551 1.0000 Uiso
H161 H 0.1502 0.2864 0.2776 0.0561 1.0000 Uiso
H162 H 0.1538 0.3099 0.3664 0.0561 1.0000 Uiso
H163 H 0.1653 0.2183 0.3430 0.0561 1.0000 Uiso
H171 H 0.0932 0.6814 0.3410 0.0721 1.0000 Uiso
H181 H 0.2328 0.7675 0.4278 0.0734 1.0000 Uiso
H191 H 0.1565 0.8286 0.5278 0.0597 1.0000 Uiso
H201 H -0.0612 0.8058 0.5397 0.0568 1.0000 Uiso
H211 H -0.1987 0.7182 0.4533 0.0503 1.0000 Uiso
H221 H -0.1223 0.6578 0.3535 0.0540 1.0000 Uiso

loop_
_atom_site_aniso_label
_atom_site_aniso_U_11
_atom_site_aniso_U_22
_atom_site_aniso_U_33
_atom_site_aniso_U_23
_atom_site_aniso_U_13
_atom_site_aniso_U_12
Ti1 0.0219(2) 0.01548(19) 0.0223(2) 0.00062(16) 0.00425(16) -0.00053(16)
Ti2 0.0247(2) 0.0175(2) 0.0215(2) 0.00053(16) 0.00539(16) -0.00143(17)
Cl1 0.0387(4) 0.0250(3) 0.0327(3) 0.0078(2) 0.0023(3) 0.0045(3)
Cl2 0.0256(3) 0.0264(3) 0.0421(4) 0.0000(3) 0.0112(3) -0.0036(2)
Cl3 0.0396(4) 0.0293(3) 0.0272(3) -0.0022(2) 0.0113(3) -0.0004(3)
Cl4 0.0358(3) 0.0180(3) 0.0256(3) -0.0011(2) 0.0078(2) -0.0002(2)
N1 0.0247(10) 0.0163(9) 0.0213(9) 0.0002(7) 0.0021(8) -0.0006(8)
N2 0.0285(11) 0.0191(9) 0.0272(10) 0.0053(8) 0.0035(8) 0.0009(8)
C1 0.0305(14) 0.0222(12) 0.0448(16) 0.0044(11) 0.0076(12) 0.0083(11)
C2 0.0267(14) 0.0353(15) 0.0572(19) 0.0029(14) 0.0077(13) 0.0059(12)
C3 0.0264(14) 0.0443(17) 0.0552(19) 0.0120(14) -0.0020(13) 0.0015(13)
C4 0.0347(15) 0.0422(17) 0.0384(16) 0.0001(13) -0.0044(12) -0.0030(13)
C5 0.0348(14) 0.0392(15) 0.0246(13) 0.0044(11) -0.0019(11) 0.0001(12)
N3 0.0224(10) 0.0183(9) 0.0239(10) -0.0010(8) 0.0040(8) -0.0009(8)
N4 0.0248(11) 0.0241(10) 0.0318(11) -0.0004(9) 0.0067(9) -0.0050(9)
C6 0.0267(13) 0.0406(16) 0.0407(15) -0.0030(12) 0.0103(12) -0.0002(12)
C7 0.0241(13) 0.0417(16) 0.0520(18) -0.0014(14) 0.0053(12) 0.0077(12)
C8 0.0300(15) 0.0409(16) 0.0507(18) 0.0079(14) -0.0023(13) 0.0030(13)
C9 0.0354(15) 0.0341(14) 0.0340(14) 0.0011(12) -0.0023(12) -0.0020(12)
C10 0.0307(13) 0.0272(13) 0.0318(14) -0.0029(10) -0.0024(11) -0.0064(11)
C11 0.0473(17) 0.0269(13) 0.0282(13) -0.0041(11) 0.0022(12) -0.0052(12)
N5 0.0276(11) 0.0185(10) 0.0281(11) -0.0005(8) 0.0056(9) -0.0011(8)
C12 0.0355(15) 0.0273(14) 0.0513(18) -0.0092(12) 0.0186(13) -0.0004(11)
C13 0.0509(18) 0.0331(15) 0.0442(17) -0.0012(12) 0.0275(14) 0.0044(13)
N6 0.0394(13) 0.0247(11) 0.0281(11) -0.0023(9) 0.0109(10) 0.0005(10)
C14 0.0563(19) 0.0358(15) 0.0235(13) -0.0027(11) 0.0064(12) -0.0088(14)
C15 0.065(2) 0.0351(16) 0.0374(16) 0.0099(13) 0.0184(15) 0.0035(15)
N7 0.0504(15) 0.0222(11) 0.0314(12) 0.0003(9) 0.0190(11) -0.0024(10)
C16 0.0477(18) 0.0371(16) 0.0553(19) 0.0086(14) 0.0157(15) -0.0129(14)
C17 0.051(2) 0.055(2) 0.074(3) -0.0106(19) 0.0256(19) 0.0045(17)
C18 0.0330(17) 0.052(2) 0.099(3) 0.002(2) 0.0111(19) -0.0017(15)
C19 0.054(2) 0.0324(15) 0.063(2) 0.0062(15) -0.0195(17) -0.0098(15)
C20 0.066(2) 0.0393(17) 0.0368(16) 0.0039(14) 0.0096(15) 0.0074(16)
C21 0.0306(15) 0.0444(17) 0.0508(18) 0.0114(14) 0.0055(13) -0.0009(13)
C22 0.0420(17) 0.0432(17) 0.0498(19) -0.0026(14) -0.0027(15) -0.0076(14)

loop_
_atom_type_symbol
_atom_type_scat_dispersion_real
_atom_type_scat_dispersion_imag
_atom_type_scat_Cromer_Mann_a1
_atom_type_scat_Cromer_Mann_b1
_atom_type_scat_Cromer_Mann_a2
_atom_type_scat_Cromer_Mann_b2
_atom_type_scat_Cromer_Mann_a3
_atom_type_scat_Cromer_Mann_b3
_atom_type_scat_Cromer_Mann_a4
_atom_type_scat_Cromer_Mann_b4
_atom_type_scat_Cromer_Mann_c
_atom_type_scat_source
'C   ' 0.0033 0.0016 2.3100 20.8439 1.0200 10.2075 1.5886 0.5687 0.8650 51.6512 0.2156 International_Tables_Vol_IV_Table_2.2B
'H   ' 0.0000 0.0000 0.4930 10.5109 0.3229 26.1257 0.1402 3.1424 0.0408 57.7998 0.0030 International_Tables_Vol_IV_Table_2.2B
'Cl  ' 0.1484 0.1585 11.4604 0.0104 7.1964 1.1662 6.2556 18.5194 1.6455 47.7784 -9.5574 International_Tables_Vol_IV_Table_2.2B
'N   ' 0.0061 0.0033 12.2126 0.0057 3.1322 9.8933 2.0125 28.9975 1.1663 0.5826 -11.5290 International_Tables_Vol_IV_Table_2.2B
'Ti  ' 0.2776 0.4457 9.7595 7.8508 7.3558 0.5000 1.6991 35.6338 1.9021 116.1050 1.2807 International_Tables_Vol_IV_Table_2.2B

loop_
_geom_angle_atom_site_label_1
_geom_angle_site_symmetry_1
_geom_angle_atom_site_label_2
_geom_angle_site_symmetry_2
_geom_angle_atom_site_label_3
_geom_angle_site_symmetry_3
_geom_angle
_geom_angle_publ_flag
Cl1 . Ti1 . Cl2 . 85.68(3) yes
Cl1 . Ti1 . N1 . 178.02(7) yes
Cl2 . Ti1 . N1 . 92.36(7) yes
Cl1 . Ti1 . N3 . 93.23(6) yes
Cl2 . Ti1 . N3 . 178.90(7) yes
N1 . Ti1 . N3 . 88.73(9) yes
Cl1 . Ti1 . N5 . 80.90(6) yes
Cl2 . Ti1 . N5 . 81.18(6) yes
N1 . Ti1 . N5 . 99.06(8) yes
N3 . Ti1 . N5 . 98.57(8) yes
Cl1 . Ti1 . N6 . 79.34(6) yes
Cl2 . Ti1 . N6 . 80.14(6) yes
N1 . Ti1 . N6 . 100.08(9) yes
N3 . Ti1 . N6 . 99.76(9) yes
N5 . Ti1 . N6 . 153.67(9) yes
Cl3 . Ti2 . Cl4 . 159.19(3) yes
Cl3 . Ti2 . N1 . 100.25(6) yes
Cl4 . Ti2 . N1 . 97.14(6) yes
Cl3 . Ti2 . N2 . 93.18(6) yes
Cl4 . Ti2 . N2 . 93.29(6) yes
N1 . Ti2 . N2 . 38.66(8) yes
Cl3 . Ti2 . N3 . 97.81(6) yes
Cl4 . Ti2 . N3 . 95.59(6) yes
N1 . Ti2 . N3 . 82.92(8) yes
N2 . Ti2 . N3 . 121.58(8) yes
Cl3 . Ti2 . N4 . 89.87(6) yes
Cl4 . Ti2 . N4 . 90.94(6) yes
N1 . Ti2 . N4 . 120.97(8) yes
N2 . Ti2 . N4 . 159.60(8) yes
Cl3 . Ti2 . N7 . 82.48(6) yes
Cl4 . Ti2 . N7 . 77.03(6) yes
N1 . Ti2 . N7 . 136.52(9) yes
N2 . Ti2 . N7 . 98.08(8) yes
N3 . Ti2 . N4 . 38.05(8) yes
N3 . Ti2 . N7 . 140.15(9) yes
N4 . Ti2 . N7 . 102.32(9) yes
Ti1 . N1 . Ti2 . 94.32(9) yes
Ti1 . N1 . N2 . 175.15(16) yes
Ti2 . N1 . N2 . 80.89(12) yes
Ti2 . N2 . N1 . 60.44(11) yes
Ti2 . N2 . C1 . 124.06(16) yes
N1 . N2 . C1 . 113.37(19) yes
Ti2 . N2 . C5 . 123.59(17) yes
N1 . N2 . C5 . 113.97(19) yes
C1 . N2 . C5 . 109.7(2) yes
N2 . C1 . C2 . 111.9(2) yes
N2 . C1 . H11 . 108.853 no
C2 . C1 . H11 . 108.853 no
N2 . C1 . H12 . 108.853 no
C2 . C1 . H12 . 108.853 no
H11 . C1 . H12 . 109.467 no
C1 . C2 . C3 . 111.7(3) yes
C1 . C2 . H21 . 108.915 no
C3 . C2 . H21 . 108.914 no
C1 . C2 . H22 . 108.915 no
C3 . C2 . H22 . 108.914 no
H21 . C2 . H22 . 109.467 no
C2 . C3 . C4 . 109.2(2) yes
C2 . C3 . H31 . 109.537 no
C4 . C3 . H31 . 109.538 no
C2 . C3 . H32 . 109.538 no
C4 . C3 . H32 . 109.539 no
H31 . C3 . H32 . 109.467 no
C3 . C4 . C5 . 111.7(2) yes
C3 . C4 . H41 . 108.923 no
C5 . C4 . H41 . 108.923 no
C3 . C4 . H42 . 108.923 no
C5 . C4 . H42 . 108.923 no
H41 . C4 . H42 . 109.467 no
N2 . C5 . C4 . 111.4(2) yes
N2 . C5 . H51 . 108.976 no
C4 . C5 . H51 . 108.975 no
N2 . C5 . H52 . 108.976 no
C4 . C5 . H52 . 108.975 no
H51 . C5 . H52 . 109.466 no
Ti1 . N3 . Ti2 . 93.96(9) yes
Ti1 . N3 . N4 . 175.64(17) yes
Ti2 . N3 . N4 . 81.78(13) yes
Ti2 . N4 . N3 . 60.16(11) yes
Ti2 . N4 . C6 . 123.92(16) yes
N3 . N4 . C6 . 114.6(2) yes
Ti2 . N4 . C10 . 123.67(16) yes
N3 . N4 . C10 . 112.9(2) yes
C6 . N4 . C10 . 109.8(2) yes
N4 . C6 . C7 . 113.0(2) yes
N4 . C6 . H61 . 108.579 no
C7 . C6 . H61 . 108.579 no
N4 . C6 . H62 . 108.579 no
C7 . C6 . H62 . 108.579 no
H61 . C6 . H62 . 109.467 no
C6 . C7 . C8 . 111.6(3) yes
C6 . C7 . H71 . 108.937 no
C8 . C7 . H71 . 108.938 no
C6 . C7 . H72 . 108.938 no
C8 . C7 . H72 . 108.938 no
H71 . C7 . H72 . 109.467 no
C7 . C8 . C9 . 109.1(2) yes
C7 . C8 . H81 . 109.556 no
C9 . C8 . H81 . 109.556 no
C7 . C8 . H82 . 109.557 no
C9 . C8 . H82 . 109.556 no
H81 . C8 . H82 . 109.467 no
C8 . C9 . C10 . 111.2(2) yes
C8 . C9 . H91 . 109.043 no
C10 . C9 . H91 . 109.043 no
C8 . C9 . H92 . 109.043 no
C10 . C9 . H92 . 109.042 no
H91 . C9 . H92 . 109.467 no
N4 . C10 . C9 . 111.9(2) yes
N4 . C10 . H101 . 108.867 no
C9 . C10 . H101 . 108.868 no
N4 . C10 . H102 . 108.868 no
C9 . C10 . H102 . 108.868 no
H101 . C10 . H102 . 109.467 no
N5 . C11 . H111 . 109.467 no
N5 . C11 . H112 . 109.467 no
H111 . C11 . H112 . 109.476 no
N5 . C11 . H113 . 109.466 no
H111 . C11 . H113 . 109.476 no
H112 . C11 . H113 . 109.476 no
Ti1 . N5 . C11 . 117.61(16) yes
Ti1 . N5 . C12 . 117.84(16) yes
C11 . N5 . C12 . 109.2(2) yes
Ti1 . N5 . H1 . 99(2) no
C11 . N5 . H1 . 105.9(20) no
C12 . N5 . H1 . 105(2) no
N5 . C12 . H121 . 109.467 no
N5 . C12 . H122 . 109.467 no
H121 . C12 . H122 . 109.476 no
N5 . C12 . H123 . 109.467 no
H121 . C12 . H123 . 109.476 no
H122 . C12 . H123 . 109.476 no
N6 . C13 . H131 . 109.467 no
N6 . C13 . H132 . 109.467 no
H131 . C13 . H132 . 109.475 no
N6 . C13 . H133 . 109.466 no
H131 . C13 . H133 . 109.476 no
H132 . C13 . H133 . 109.476 no
Ti1 . N6 . C13 . 119.13(18) yes
Ti1 . N6 . C14 . 118.57(18) yes
C13 . N6 . C14 . 110.5(2) yes
Ti1 . N6 . H2 . 95(2) no
C13 . N6 . H2 . 104(3) no
C14 . N6 . H2 . 106(3) no
N6 . C14 . H141 . 109.467 no
N6 . C14 . H142 . 109.467 no
H141 . C14 . H142 . 109.476 no
N6 . C14 . H143 . 109.466 no
H141 . C14 . H143 . 109.476 no
H142 . C14 . H143 . 109.476 no
N7 . C15 . H151 . 109.467 no
N7 . C15 . H152 . 109.467 no
H151 . C15 . H152 . 109.476 no
N7 . C15 . H153 . 109.467 no
H151 . C15 . H153 . 109.476 no
H152 . C15 . H153 . 109.476 no
Ti2 . N7 . C15 . 119.21(19) yes
Ti2 . N7 . C16 . 111.38(18) yes
C15 . N7 . C16 . 110.2(2) yes
Ti2 . N7 . H3 . 102(3) no
C15 . N7 . H3 . 106(3) no
C16 . N7 . H3 . 107(3) no
N7 . C16 . H161 . 109.467 no
N7 . C16 . H162 . 109.467 no
H161 . C16 . H162 . 109.476 no
N7 . C16 . H163 . 109.467 no
H161 . C16 . H163 . 109.476 no
H162 . C16 . H163 . 109.476 no
C18 . C17 . C22 . 120.2(3) yes
C18 . C17 . H171 . 119.883 no
C22 . C17 . H171 . 119.883 no
C17 . C18 . C19 . 119.8(3) yes
C17 . C18 . H181 . 120.105 no
C19 . C18 . H181 . 120.105 no
C18 . C19 . C20 . 120.0(3) yes
C18 . C19 . H191 . 119.981 no
C20 . C19 . H191 . 119.981 no
C19 . C20 . C21 . 119.6(3) yes
C19 . C20 . H201 . 120.204 no
C21 . C20 . H201 . 120.204 no
C20 . C21 . C22 . 120.2(3) yes
C20 . C21 . H211 . 119.883 no
C22 . C21 . H211 . 119.884 no
C17 . C22 . C21 . 120.1(3) yes
C17 . C22 . H221 . 119.948 no
C21 . C22 . H221 . 119.948 no

loop_
_geom_bond_atom_site_label_1
_geom_bond_site_symmetry_1
_geom_bond_atom_site_label_2
_geom_bond_site_symmetry_2
_geom_bond_distance
_geom_bond_publ_flag
Ti1 . Cl1 . 2.4907(7) yes
Ti1 . Cl2 . 2.4956(7) yes
Ti1 . N1 . 1.8574(19) yes
Ti1 . N3 . 1.848(2) yes
Ti1 . N5 . 2.220(2) yes
Ti1 . N6 . 2.262(2) yes
Ti2 . Cl3 . 2.3543(7) yes
Ti2 . Cl4 . 2.3984(7) yes
Ti2 . N1 . 1.947(2) yes
Ti2 . N2 . 2.210(2) yes
Ti2 . N3 . 1.966(2) yes
Ti2 . N4 . 2.244(2) yes
Ti2 . N7 . 2.311(2) yes
N1 . N2 . 1.398(3) yes
N2 . C1 . 1.496(3) yes
N2 . C5 . 1.498(3) yes
C1 . C2 . 1.522(4) yes
C1 . H11 . 1.000 no
C1 . H12 . 1.000 no
C2 . C3 . 1.519(5) yes
C2 . H21 . 1.000 no
C2 . H22 . 1.000 no
C3 . C4 . 1.520(5) yes
C3 . H31 . 1.000 no
C3 . H32 . 1.000 no
C4 . C5 . 1.525(4) yes
C4 . H41 . 1.000 no
C4 . H42 . 1.000 no
C5 . H51 . 1.000 no
C5 . H52 . 1.000 no
N3 . N4 . 1.397(3) yes
N4 . C6 . 1.500(3) yes
N4 . C10 . 1.490(3) yes
C6 . C7 . 1.520(4) yes
C6 . H61 . 1.000 no
C6 . H62 . 1.000 no
C7 . C8 . 1.519(4) yes
C7 . H71 . 1.000 no
C7 . H72 . 1.000 no
C8 . C9 . 1.516(4) yes
C8 . H81 . 1.000 no
C8 . H82 . 1.000 no
C9 . C10 . 1.522(4) yes
C9 . H91 . 1.000 no
C9 . H92 . 1.000 no
C10 . H101 . 1.000 no
C10 . H102 . 1.000 no
C11 . N5 . 1.480(3) yes
C11 . H111 . 1.000 no
C11 . H112 . 1.000 no
C11 . H113 . 1.000 no
N5 . C12 . 1.477(4) yes
N5 . H1 . 0.89(3) no
C12 . H121 . 1.000 no
C12 . H122 . 1.000 no
C12 . H123 . 1.000 no
C13 . N6 . 1.481(4) yes
C13 . H131 . 1.000 no
C13 . H132 . 1.000 no
C13 . H133 . 1.000 no
N6 . C14 . 1.474(4) yes
N6 . H2 . 0.92(4) no
C14 . H141 . 1.000 no
C14 . H142 . 1.000 no
C14 . H143 . 1.000 no
C15 . N7 . 1.469(4) yes
C15 . H151 . 1.000 no
C15 . H152 . 1.000 no
C15 . H153 . 1.000 no
N7 . C16 . 1.479(4) yes
N7 . H3 . 0.79(4) no
C16 . H161 . 1.000 no
C16 . H162 . 1.000 no
C16 . H163 . 1.000 no
C17 . C18 . 1.380(6) yes
C17 . C22 . 1.369(5) yes
C17 . H171 . 1.000 no
C18 . C19 . 1.370(6) yes
C18 . H181 . 1.000 no
C19 . C20 . 1.381(5) yes
C19 . H191 . 1.000 no
C20 . C21 . 1.381(5) yes
C20 . H201 . 1.000 no
C21 . C22 . 1.366(5) yes
C21 . H211 . 1.000 no
C22 . H221 . 1.000 no
